data_8106437
loop_
_publ_author_name
'Xin, Wang'
'Liguo, Yang'
'Qianqian, Gao'
'Yuqiang, Dai'

_publ_section_title
;
 Crystal structure of
 di-\m-chlorido-bis[1,2-bis(dicyclohexylphosphino)-1,2-dicarba-closo-dodecaborane-\k2P,P&#x2032;]zinc(II),
 C52H108B20Cl2P4Zn2
;
_journal_issue 1
_journal_name_full 'Zeitschrift f\"ur Kristallographie - New Crystal Structures'
_journal_page_first 75
_journal_page_last 77
_journal_paper_doi 10.1515/ncrs-2016-0155
_journal_volume 232
_journal_year 2017
_chemical_formula_sum 'C52 H108 B20 Cl2 P4 Zn2'
_chemical_formula_weight 1275.10
_space_group_IT_number 15
_space_group_name_Hall '-C 2yc'
_space_group_name_H-M_alt 'C 1 2/c 1'
_symmetry_cell_setting monoclinic
_symmetry_space_group_name_H-M 'C 1 2/c 1'
_atom_sites_solution_hydrogens geom
_atom_sites_solution_primary direct
_atom_sites_solution_secondary difmap
_cell_angle_alpha 90.00
_cell_angle_beta 109.901(2)
_cell_angle_gamma 90.00
_cell_formula_units_Z 4
_cell_length_a 31.783(3)
_cell_length_b 10.0780(10)
_cell_length_c 24.9326(19)
_cell_measurement_reflns_used 1460
_cell_measurement_temperature 298(2)
_cell_measurement_theta_max 25.3085
_cell_measurement_theta_min 2.2135
_cell_volume 7509.2(12)
_computing_cell_refinement 'Bruker SMART '
_computing_data_collection 'Bruker SMART '
_computing_data_reduction 'Bruker SHELXTL'
_computing_molecular_graphics 'Bruker SHELXTL'
_computing_publication_material 'Bruker SHELXTL'
_computing_structure_refinement 'SHELXL-97 (Sheldrick, 1997)'
_computing_structure_solution 'SHELXS-97 (Sheldrick, 1990)'
_diffrn_ambient_temperature 298(2)
_diffrn_measured_fraction_theta_full 0.992
_diffrn_measured_fraction_theta_max 0.992
_diffrn_measurement_device_type 'CCD area detector'
_diffrn_measurement_method 'phi and omega scans'
_diffrn_radiation_monochromator graphite
_diffrn_radiation_source 'fine-focus sealed tube'
_diffrn_radiation_type MoK\a
_diffrn_radiation_wavelength 0.71073
_diffrn_reflns_av_R_equivalents 0.1320
_diffrn_reflns_av_sigmaI/netI 0.2188
_diffrn_reflns_Laue_measured_fraction_full 0.992
_diffrn_reflns_Laue_measured_fraction_max 0.992
_diffrn_reflns_limit_h_max 37
_diffrn_reflns_limit_h_min -37
_diffrn_reflns_limit_k_max 11
_diffrn_reflns_limit_k_min -11
_diffrn_reflns_limit_l_max 22
_diffrn_reflns_limit_l_min -29
_diffrn_reflns_number 18590
_diffrn_reflns_point_group_measured_fraction_full 0.992
_diffrn_reflns_point_group_measured_fraction_max 0.992
_diffrn_reflns_theta_full 25.02
_diffrn_reflns_theta_max 25.02
_diffrn_reflns_theta_min 2.21
_exptl_absorpt_coefficient_mu 0.826
_exptl_absorpt_correction_T_max 0.9521
_exptl_absorpt_correction_T_min 0.8655
_exptl_absorpt_correction_type multi-scan
_exptl_absorpt_process_details sadabs
_exptl_crystal_colour yellow
_exptl_crystal_density_diffrn 1.128
_exptl_crystal_density_method 'not measured'
_exptl_crystal_description block
_exptl_crystal_F_000 2696
_exptl_crystal_size_max 0.18
_exptl_crystal_size_mid 0.08
_exptl_crystal_size_min 0.06
_platon_squeeze_details
;
;
_refine_diff_density_max 0.534
_refine_diff_density_min -0.396
_refine_diff_density_rms 0.073
_refine_ls_extinction_method none
_refine_ls_goodness_of_fit_ref 0.890
_refine_ls_hydrogen_treatment constr
_refine_ls_matrix_type full
_refine_ls_number_parameters 362
_refine_ls_number_reflns 6558
_refine_ls_number_restraints 0
_refine_ls_restrained_S_all 0.890
_refine_ls_R_factor_all 0.1474
_refine_ls_R_factor_gt 0.0569
_refine_ls_shift/su_max 0.001
_refine_ls_shift/su_mean 0.000
_refine_ls_structure_factor_coef Fsqd
_refine_ls_weighting_details 'calc w=1/[\s^2^(Fo^2^)+(0.0000P)^2^+0.0000P] where P=(Fo^2^+2Fc^2^)/3'
_refine_ls_weighting_scheme calc
_refine_ls_wR_factor_gt 0.0876
_refine_ls_wR_factor_ref 0.0972
_reflns_Friedel_coverage 0.000
_reflns_Friedel_fraction_full .
_reflns_Friedel_fraction_max .
_reflns_number_gt 2649
_reflns_number_total 6558
_reflns_threshold_expression 'I > 2\s(I)'
_cod_data_source_file suppl_ncrs-2016-0155_suppl.cif
_cod_data_source_block a
_cod_original_cell_volume 7509.2(11)
_cod_original_sg_symbol_H-M C2/c
_cod_database_code 8106437
_shelx_space_group_comment
;
The symmetry employed for this shelxl refinement is uniquely defined
by the following loop, which should always be used as a source of
symmetry information in preference to the above space-group names.
They are only intended as comments.
;

loop_
_symmetry_equiv_pos_as_xyz
'x, y, z'
'-x, y, -z+1/2'
'x+1/2, y+1/2, z'
'-x+1/2, y+1/2, -z+1/2'
'-x, -y, -z'
'x, -y, z-1/2'
'-x+1/2, -y+1/2, -z'
'x+1/2, -y+1/2, z-1/2'

loop_
_atom_site_label
_atom_site_type_symbol
_atom_site_fract_x
_atom_site_fract_y
_atom_site_fract_z
_atom_site_U_iso_or_equiv
_atom_site_adp_type
_atom_site_occupancy
_atom_site_symmetry_multiplicity
_atom_site_calc_flag
_atom_site_refinement_flags
_atom_site_disorder_assembly
_atom_site_disorder_group
Zn1 Zn 0.30463(2) 0.76624(7) 0.53116(3) 0.0388(2) Uani 1 1 d . . .
Cl1 Cl 0.25360(4) 0.59301(14) 0.52602(5) 0.0376(4) Uani 1 1 d . . .
P1 P 0.34466(5) 0.85758(15) 0.61647(6) 0.0319(4) Uani 1 1 d . . .
P2 P 0.36191(5) 0.73367(16) 0.49798(5) 0.0309(4) Uani 1 1 d . . .
B1 B 0.4322(2) 0.7336(8) 0.6165(2) 0.0389(18) Uani 1 1 d . . .
H1 H 0.4193 0.6364 0.6236 0.047 Uiso 1 1 calc R . .
B2 B 0.4501(2) 0.8572(7) 0.6712(3) 0.042(2) Uani 1 1 d . . .
H2 H 0.4503 0.8392 0.7148 0.051 Uiso 1 1 calc R . .
B3 B 0.4356(2) 1.0162(8) 0.6366(3) 0.044(2) Uani 1 1 d . . .
H3 H 0.4265 1.1020 0.6576 0.053 Uiso 1 1 calc R . .
B4 B 0.4094(2) 0.9821(7) 0.5629(3) 0.0368(19) Uani 1 1 d . . .
H4 H 0.3818 1.0436 0.5357 0.044 Uiso 1 1 calc R . .
B5 B 0.4500(2) 0.9091(7) 0.5364(3) 0.042(2) Uani 1 1 d . . .
H5 H 0.4501 0.9255 0.4928 0.050 Uiso 1 1 calc R . .
B6 B 0.4646(2) 0.7524(8) 0.5713(3) 0.0431(19) Uani 1 1 d . . .
H6 H 0.4742 0.6671 0.5505 0.052 Uiso 1 1 calc R . .
B7 B 0.4898(2) 0.7796(8) 0.6463(3) 0.048(2) Uani 1 1 d . . .
H7 H 0.5152 0.7116 0.6736 0.058 Uiso 1 1 calc R . .
B8 B 0.4919(2) 0.9561(8) 0.6568(3) 0.051(2) Uani 1 1 d . . .
H8 H 0.5195 1.0029 0.6911 0.061 Uiso 1 1 calc R . .
B9 B 0.4655(2) 1.0377(8) 0.5893(3) 0.049(2) Uani 1 1 d . . .
H9 H 0.4750 1.1372 0.5793 0.059 Uiso 1 1 calc R . .
B10 B 0.5013(2) 0.8937(8) 0.5969(3) 0.051(2) Uani 1 1 d . . .
H10 H 0.5345 0.9007 0.5927 0.061 Uiso 1 1 calc R . .
C1 C 0.40250(18) 0.8793(6) 0.6143(2) 0.0371(16) Uani 1 1 d . . .
C2 C 0.41169(18) 0.8138(5) 0.5516(2) 0.0362(16) Uani 1 1 d . . .
C3 C 0.32592(19) 1.0220(6) 0.6342(2) 0.0404(16) Uani 1 1 d . . .
H3A H 0.3461 1.0494 0.6719 0.049 Uiso 1 1 calc R . .
C4 C 0.32459(19) 1.1325(6) 0.5909(2) 0.0434(16) Uani 1 1 d . . .
H4A H 0.3547 1.1500 0.5910 0.052 Uiso 1 1 calc R . .
H4B H 0.3066 1.1039 0.5528 0.052 Uiso 1 1 calc R . .
C5 C 0.3049(2) 1.2589(7) 0.6061(2) 0.0554(17) Uani 1 1 d . . .
H5A H 0.3244 1.2909 0.6428 0.066 Uiso 1 1 calc R . .
H5B H 0.3036 1.3265 0.5779 0.066 Uiso 1 1 calc R . .
C6 C 0.2587(2) 1.2383(7) 0.6087(2) 0.0576(18) Uani 1 1 d . . .
H6A H 0.2382 1.2146 0.5712 0.069 Uiso 1 1 calc R . .
H6B H 0.2482 1.3199 0.6204 0.069 Uiso 1 1 calc R . .
C7 C 0.2598(2) 1.1282(6) 0.6510(2) 0.0558(19) Uani 1 1 d . . .
H7A H 0.2775 1.1570 0.6892 0.067 Uiso 1 1 calc R . .
H7B H 0.2296 1.1111 0.6504 0.067 Uiso 1 1 calc R . .
C8 C 0.27955(18) 1.0006(6) 0.6372(2) 0.0418(17) Uani 1 1 d . . .
H8A H 0.2812 0.9349 0.6663 0.050 Uiso 1 1 calc R . .
H8B H 0.2600 0.9664 0.6009 0.050 Uiso 1 1 calc R . .
C9 C 0.35583(18) 0.7548(6) 0.68182(19) 0.0389(15) Uani 1 1 d . . .
H9A H 0.3824 0.7024 0.6846 0.047 Uiso 1 1 calc R . .
C10 C 0.36732(19) 0.8267(6) 0.7399(2) 0.0429(17) Uani 1 1 d . . .
H10A H 0.3914 0.8896 0.7443 0.052 Uiso 1 1 calc R . .
H10B H 0.3414 0.8755 0.7412 0.052 Uiso 1 1 calc R . .
C11 C 0.3814(2) 0.7268(6) 0.7880(2) 0.0465(17) Uani 1 1 d . . .
H11A H 0.4083 0.6815 0.7878 0.056 Uiso 1 1 calc R . .
H11B H 0.3883 0.7725 0.8242 0.056 Uiso 1 1 calc R . .
C12 C 0.3449(2) 0.6262(6) 0.7820(2) 0.0576(19) Uani 1 1 d . . .
H12A H 0.3551 0.5616 0.8125 0.069 Uiso 1 1 calc R . .
H12B H 0.3189 0.6707 0.7854 0.069 Uiso 1 1 calc R . .
C13 C 0.3319(2) 0.5559(6) 0.7252(2) 0.0528(19) Uani 1 1 d . . .
H13A H 0.3071 0.4966 0.7217 0.063 Uiso 1 1 calc R . .
H13B H 0.3569 0.5026 0.7238 0.063 Uiso 1 1 calc R . .
C14 C 0.3186(2) 0.6530(6) 0.6753(2) 0.0486(17) Uani 1 1 d . . .
H14A H 0.2913 0.6987 0.6738 0.058 Uiso 1 1 calc R . .
H14B H 0.3127 0.6047 0.6399 0.058 Uiso 1 1 calc R . .
C15 C 0.35554(19) 0.8075(5) 0.4272(2) 0.0358(16) Uani 1 1 d . . .
H15 H 0.3825 0.7889 0.4178 0.043 Uiso 1 1 calc R . .
C16 C 0.34621(19) 0.9577(6) 0.4221(2) 0.0416(16) Uani 1 1 d . . .
H16A H 0.3204 0.9773 0.4332 0.050 Uiso 1 1 calc R . .
H16B H 0.3718 1.0050 0.4476 0.050 Uiso 1 1 calc R . .
C17 C 0.3373(2) 1.0041(6) 0.3611(2) 0.0542(18) Uani 1 1 d . . .
H17A H 0.3309 1.0984 0.3585 0.065 Uiso 1 1 calc R . .
H17B H 0.3638 0.9895 0.3509 0.065 Uiso 1 1 calc R . .
C18 C 0.2981(2) 0.9297(7) 0.3198(2) 0.062(2) Uani 1 1 d . . .
H18A H 0.2935 0.9593 0.2812 0.075 Uiso 1 1 calc R . .
H18B H 0.2711 0.9497 0.3283 0.075 Uiso 1 1 calc R . .
C19 C 0.3061(2) 0.7800(7) 0.3237(2) 0.0584(19) Uani 1 1 d . . .
H19A H 0.2798 0.7345 0.2987 0.070 Uiso 1 1 calc R . .
H19B H 0.3312 0.7585 0.3116 0.070 Uiso 1 1 calc R . .
C20 C 0.31566(18) 0.7349(6) 0.3845(2) 0.0440(16) Uani 1 1 d . . .
H20A H 0.3217 0.6403 0.3870 0.053 Uiso 1 1 calc R . .
H20B H 0.2893 0.7497 0.3950 0.053 Uiso 1 1 calc R . .
C21 C 0.38465(19) 0.5631(5) 0.4955(2) 0.0349(15) Uani 1 1 d . . .
H21 H 0.4062 0.5464 0.5337 0.042 Uiso 1 1 calc R . .
C22 C 0.41062(19) 0.5435(6) 0.4540(2) 0.0444(17) Uani 1 1 d . . .
H22A H 0.3904 0.5525 0.4151 0.053 Uiso 1 1 calc R . .
H22B H 0.4336 0.6111 0.4608 0.053 Uiso 1 1 calc R . .
C23 C 0.4321(2) 0.4070(6) 0.4623(3) 0.0569(19) Uani 1 1 d . . .
H23A H 0.4545 0.4017 0.5001 0.068 Uiso 1 1 calc R . .
H23B H 0.4471 0.3942 0.4347 0.068 Uiso 1 1 calc R . .
C24 C 0.3975(2) 0.2966(6) 0.4555(2) 0.0568(19) Uani 1 1 d . . .
H24A H 0.3777 0.2935 0.4161 0.068 Uiso 1 1 calc R . .
H24B H 0.4128 0.2118 0.4645 0.068 Uiso 1 1 calc R . .
C25 C 0.3703(2) 0.3189(5) 0.4940(2) 0.0478(18) Uani 1 1 d . . .
H25A H 0.3894 0.3086 0.5334 0.057 Uiso 1 1 calc R . .
H25B H 0.3469 0.2523 0.4859 0.057 Uiso 1 1 calc R . .
C26 C 0.34870(19) 0.4585(6) 0.4858(2) 0.0411(16) Uani 1 1 d . . .
H26A H 0.3272 0.4666 0.4475 0.049 Uiso 1 1 calc R . .
H26B H 0.3329 0.4711 0.5126 0.049 Uiso 1 1 calc R . .

loop_
_atom_site_aniso_label
_atom_site_aniso_U_11
_atom_site_aniso_U_22
_atom_site_aniso_U_33
_atom_site_aniso_U_23
_atom_site_aniso_U_13
_atom_site_aniso_U_12
Zn1 0.0340(4) 0.0444(5) 0.0374(4) 0.0000(4) 0.0115(3) 0.0035(4)
Cl1 0.0343(10) 0.0368(10) 0.0386(9) 0.0065(7) 0.0084(7) 0.0042(7)
P1 0.0331(10) 0.0359(11) 0.0276(9) -0.0017(8) 0.0116(7) 0.0026(8)
P2 0.0332(10) 0.0328(10) 0.0280(9) -0.0011(8) 0.0121(7) 0.0038(9)
B1 0.036(4) 0.045(5) 0.038(4) 0.002(4) 0.015(3) 0.003(4)
B2 0.035(5) 0.049(5) 0.040(5) 0.002(4) 0.010(4) 0.002(4)
B3 0.042(5) 0.048(6) 0.040(5) -0.009(4) 0.011(4) -0.003(4)
B4 0.034(5) 0.046(5) 0.033(5) 0.001(4) 0.015(4) -0.001(4)
B5 0.040(5) 0.050(6) 0.040(5) 0.004(4) 0.019(4) -0.004(4)
B6 0.035(4) 0.051(5) 0.044(4) -0.002(4) 0.015(3) 0.005(5)
B7 0.038(5) 0.054(6) 0.046(5) -0.005(4) 0.007(4) 0.002(4)
B8 0.040(5) 0.061(6) 0.047(5) -0.001(4) 0.010(4) -0.005(4)
B9 0.043(5) 0.049(6) 0.052(6) -0.002(4) 0.012(4) -0.007(4)
B10 0.038(5) 0.060(6) 0.052(5) -0.003(4) 0.012(4) -0.005(4)
C1 0.036(4) 0.044(4) 0.032(4) -0.002(3) 0.013(3) 0.002(3)
C2 0.036(4) 0.043(4) 0.033(4) -0.004(3) 0.017(3) 0.003(3)
C3 0.044(4) 0.041(4) 0.036(4) -0.004(3) 0.012(3) 0.003(3)
C4 0.045(4) 0.036(4) 0.047(4) 0.001(3) 0.012(3) 0.003(3)
C5 0.061(5) 0.047(5) 0.060(4) 0.000(4) 0.023(3) 0.007(4)
C6 0.061(5) 0.046(5) 0.068(4) -0.005(4) 0.024(4) 0.017(4)
C7 0.062(5) 0.058(5) 0.053(5) -0.004(4) 0.028(4) 0.013(4)
C8 0.038(4) 0.048(5) 0.044(4) 0.001(3) 0.021(3) 0.007(3)
C9 0.040(4) 0.044(4) 0.031(3) 0.004(3) 0.009(3) 0.003(4)
C10 0.046(4) 0.049(5) 0.034(4) -0.002(3) 0.014(3) 0.000(3)
C11 0.054(4) 0.056(5) 0.030(4) 0.001(4) 0.014(3) -0.002(4)
C12 0.067(5) 0.066(5) 0.041(4) 0.018(4) 0.020(4) 0.008(4)
C13 0.055(5) 0.052(5) 0.047(5) 0.012(4) 0.011(3) -0.002(4)
C14 0.053(5) 0.049(5) 0.041(4) 0.006(3) 0.012(3) -0.002(4)
C15 0.044(4) 0.038(4) 0.030(4) 0.002(3) 0.018(3) -0.003(3)
C16 0.046(4) 0.045(5) 0.034(4) 0.001(3) 0.014(3) -0.004(3)
C17 0.065(5) 0.050(5) 0.046(5) 0.010(4) 0.016(4) 0.001(4)
C18 0.076(6) 0.065(6) 0.041(5) 0.017(4) 0.012(4) -0.007(5)
C19 0.071(5) 0.064(6) 0.036(4) 0.004(4) 0.012(3) -0.011(4)
C20 0.054(4) 0.043(4) 0.036(4) 0.004(3) 0.017(3) -0.002(4)
C21 0.041(4) 0.029(4) 0.041(4) -0.001(3) 0.022(3) 0.010(3)
C22 0.048(5) 0.041(4) 0.051(4) 0.000(3) 0.026(3) 0.004(3)
C23 0.059(5) 0.051(5) 0.069(5) -0.004(4) 0.032(4) 0.012(4)
C24 0.062(5) 0.042(5) 0.069(5) -0.004(4) 0.026(4) 0.014(4)
C25 0.057(5) 0.039(5) 0.053(4) 0.004(3) 0.026(4) 0.001(3)
C26 0.043(4) 0.034(4) 0.051(4) 0.004(3) 0.023(3) 0.003(3)

loop_
_atom_type_symbol
_atom_type_description
_atom_type_scat_dispersion_real
_atom_type_scat_dispersion_imag
_atom_type_scat_source
C C 0.0033 0.0016 'International Tables Vol C Tables 4.2.6.8 and 6.1.1.4'
H H 0.0000 0.0000 'International Tables Vol C Tables 4.2.6.8 and 6.1.1.4'
B B 0.0013 0.0007 'International Tables Vol C Tables 4.2.6.8 and 6.1.1.4'
P P 0.1023 0.0942 'International Tables Vol C Tables 4.2.6.8 and 6.1.1.4'
Cl Cl 0.1484 0.1585 'International Tables Vol C Tables 4.2.6.8 and 6.1.1.4'
Zn Zn 0.2839 1.4301 'International Tables Vol C Tables 4.2.6.8 and 6.1.1.4'

loop_
_geom_angle_atom_site_label_1
_geom_angle_atom_site_label_2
_geom_angle_atom_site_label_3
_geom_angle
_geom_angle_site_symmetry_1
_geom_angle_site_symmetry_3
P2 Zn1 P1 97.89(6) . .
P2 Zn1 Cl1 119.77(6) . .
P1 Zn1 Cl1 120.49(6) . .
P2 Zn1 Cl1 115.15(5) . 7_566
P1 Zn1 Cl1 113.14(6) . 7_566
Cl1 Zn1 Cl1 91.64(5) . 7_566
Zn1 Cl1 Zn1 88.36(5) . 7_566
C9 P1 C3 105.6(3) . .
C9 P1 C1 101.2(2) . .
C3 P1 C1 107.4(3) . .
C9 P1 Zn1 118.3(2) . .
C3 P1 Zn1 117.41(19) . .
C1 P1 Zn1 105.28(17) . .
C15 P2 C2 107.3(2) . .
C15 P2 C21 104.7(2) . .
C2 P2 C21 100.2(3) . .
C15 P2 Zn1 116.54(19) . .
C2 P2 Zn1 105.38(16) . .
C21 P2 Zn1 120.80(18) . .
C2 B1 C1 63.0(3) . .
C2 B1 B6 58.1(3) . .
C1 B1 B6 108.4(5) . .
C2 B1 B7 106.0(5) . .
C1 B1 B7 105.3(5) . .
B6 B1 B7 60.2(3) . .
C2 B1 B2 108.0(5) . .
C1 B1 B2 57.7(4) . .
B6 B1 B2 107.9(5) . .
B7 B1 B2 59.2(4) . .
C2 B1 H1 121.6 . .
C1 B1 H1 121.9 . .
B6 B1 H1 121.7 . .
B7 B1 H1 123.5 . .
B2 B1 H1 122.4 . .
C1 B2 B7 107.7(5) . .
C1 B2 B1 59.6(3) . .
B7 B2 B1 60.3(4) . .
C1 B2 B8 105.6(5) . .
B7 B2 B8 60.6(4) . .
B1 B2 B8 107.4(5) . .
C1 B2 B3 58.3(4) . .
B7 B2 B3 108.7(5) . .
B1 B2 B3 106.9(5) . .
B8 B2 B3 59.7(4) . .
C1 B2 H2 123.3 . .
B7 B2 H2 120.8 . .
B1 B2 H2 122.1 . .
B8 B2 H2 122.4 . .
B3 B2 H2 122.2 . .
C1 B3 B9 107.1(5) . .
C1 B3 B4 59.1(3) . .
B9 B3 B4 60.0(3) . .
C1 B3 B8 105.4(5) . .
B9 B3 B8 61.0(4) . .
B4 B3 B8 107.3(5) . .
C1 B3 B2 57.9(4) . .
B9 B3 B2 108.8(5) . .
B4 B3 B2 106.1(5) . .
B8 B3 B2 59.8(4) . .
C1 B3 H3 123.7 . .
B9 B3 H3 120.8 . .
B4 B3 H3 122.5 . .
B8 B3 H3 122.2 . .
B2 B3 H3 122.5 . .
C1 B4 C2 63.4(3) . .
C1 B4 B9 106.4(5) . .
C2 B4 B9 106.2(5) . .
C1 B4 B3 58.5(3) . .
C2 B4 B3 109.1(5) . .
B9 B4 B3 59.7(4) . .
C1 B4 B5 108.5(5) . .
C2 B4 B5 57.5(3) . .
B9 B4 B5 60.5(4) . .
B3 B4 B5 108.5(5) . .
C1 B4 H4 121.3 . .
C2 B4 H4 121.5 . .
B9 B4 H4 123.0 . .
B3 B4 H4 121.6 . .
B5 B4 H4 121.9 . .
C2 B5 B6 58.5(3) . .
C2 B5 B9 106.5(4) . .
B6 B5 B9 108.7(5) . .
C2 B5 B4 59.2(3) . .
B6 B5 B4 106.5(4) . .
B9 B5 B4 59.0(4) . .
C2 B5 B10 106.1(5) . .
B6 B5 B10 60.5(4) . .
B9 B5 B10 60.4(4) . .
B4 B5 B10 106.5(5) . .
C2 B5 H5 123.4 . .
B6 B5 H5 121.8 . .
B9 B5 H5 121.6 . .
B4 B5 H5 123.0 . .
B10 B5 H5 122.2 . .
C2 B6 B1 59.4(3) . .
C2 B6 B5 58.0(4) . .
B1 B6 B5 107.0(5) . .
C2 B6 B7 107.0(4) . .
B1 B6 B7 60.1(3) . .
B5 B6 B7 108.9(5) . .
C2 B6 B10 105.6(5) . .
B1 B6 B10 107.5(5) . .
B5 B6 B10 60.4(4) . .
B7 B6 B10 60.4(4) . .
C2 B6 H6 123.7 . .
B1 B6 H6 122.0 . .
B5 B6 H6 121.9 . .
B7 B6 H6 121.1 . .
B10 B6 H6 122.1 . .
B2 B7 B1 60.5(4) . .
B2 B7 B6 108.5(5) . .
B1 B7 B6 59.7(3) . .
B2 B7 B8 60.4(4) . .
B1 B7 B8 107.5(5) . .
B6 B7 B8 106.7(5) . .
B2 B7 B10 107.0(5) . .
B1 B7 B10 107.3(5) . .
B6 B7 B10 60.5(4) . .
B8 B7 B10 57.6(4) . .
B2 B7 H7 121.2 . .
B1 B7 H7 121.8 . .
B6 B7 H7 121.6 . .
B8 B7 H7 122.9 . .
B10 B7 H7 122.8 . .
B10 B8 B3 109.1(5) . .
B10 B8 B2 109.0(5) . .
B3 B8 B2 60.4(4) . .
B10 B8 B7 61.6(4) . .
B3 B8 B7 108.0(5) . .
B2 B8 B7 59.0(4) . .
B10 B8 B9 61.5(4) . .
B3 B8 B9 58.7(4) . .
B2 B8 B9 107.4(5) . .
B7 B8 B9 109.4(5) . .
B10 B8 H8 120.0 . .
B3 B8 H8 121.9 . .
B2 B8 H8 122.1 . .
B7 B8 H8 121.3 . .
B9 B8 H8 121.6 . .
B3 B9 B4 60.3(4) . .
B3 B9 B5 109.1(5) . .
B4 B9 B5 60.5(4) . .
B3 B9 B8 60.3(4) . .
B4 B9 B8 107.0(5) . .
B5 B9 B8 106.3(5) . .
B3 B9 B10 107.0(5) . .
B4 B9 B10 107.5(5) . .
B5 B9 B10 60.3(4) . .
B8 B9 B10 57.4(4) . .
B3 B9 H9 121.1 . .
B4 B9 H9 121.7 . .
B5 B9 H9 121.4 . .
B8 B9 H9 123.4 . .
B10 B9 H9 122.9 . .
B8 B10 B7 60.8(4) . .
B8 B10 B5 108.5(5) . .
B7 B10 B5 106.8(5) . .
B8 B10 B6 108.1(5) . .
B7 B10 B6 59.1(4) . .
B5 B10 B6 59.1(4) . .
B8 B10 B9 61.1(4) . .
B7 B10 B9 108.4(5) . .
B5 B10 B9 59.3(4) . .
B6 B10 B9 106.7(5) . .
B8 B10 H10 120.6 . .
B7 B10 H10 121.9 . .
B5 B10 H10 122.5 . .
B6 B10 H10 122.7 . .
B9 B10 H10 121.7 . .
B2 C1 B3 63.9(4) . .
B2 C1 B4 113.4(5) . .
B3 C1 B4 62.3(4) . .
B2 C1 B1 62.8(4) . .
B3 C1 B1 113.8(5) . .
B4 C1 B1 109.1(4) . .
B2 C1 C2 108.2(4) . .
B3 C1 C2 108.2(4) . .
B4 C1 C2 58.4(3) . .
B1 C1 C2 58.2(3) . .
B2 C1 P1 124.4(4) . .
B3 C1 P1 126.0(4) . .
B4 C1 P1 117.9(4) . .
B1 C1 P1 115.4(4) . .
C2 C1 P1 115.6(3) . .
B5 C2 B6 63.5(4) . .
B5 C2 B4 63.4(4) . .
B6 C2 B4 113.8(5) . .
B5 C2 B1 113.9(5) . .
B6 C2 B1 62.5(3) . .
B4 C2 B1 109.4(4) . .
B5 C2 C1 109.1(4) . .
B6 C2 C1 108.6(4) . .
B4 C2 C1 58.2(3) . .
B1 C2 C1 58.8(3) . .
B5 C2 P2 125.6(4) . .
B6 C2 P2 124.2(4) . .
B4 C2 P2 117.9(4) . .
B1 C2 P2 115.2(4) . .
C1 C2 P2 115.4(3) . .
C8 C3 C4 110.0(5) . .
C8 C3 P1 106.3(4) . .
C4 C3 P1 114.3(4) . .
C8 C3 H3A 108.7 . .
C4 C3 H3A 108.7 . .
P1 C3 H3A 108.7 . .
C5 C4 C3 110.2(4) . .
C5 C4 H4A 109.6 . .
C3 C4 H4A 109.6 . .
C5 C4 H4B 109.6 . .
C3 C4 H4B 109.6 . .
H4A C4 H4B 108.1 . .
C6 C5 C4 112.7(5) . .
C6 C5 H5A 109.1 . .
C4 C5 H5A 109.1 . .
C6 C5 H5B 109.1 . .
C4 C5 H5B 109.1 . .
H5A C5 H5B 107.8 . .
C5 C6 C7 109.7(5) . .
C5 C6 H6A 109.7 . .
C7 C6 H6A 109.7 . .
C5 C6 H6B 109.7 . .
C7 C6 H6B 109.7 . .
H6A C6 H6B 108.2 . .
C8 C7 C6 111.9(5) . .
C8 C7 H7A 109.2 . .
C6 C7 H7A 109.2 . .
C8 C7 H7B 109.2 . .
C6 C7 H7B 109.2 . .
H7A C7 H7B 107.9 . .
C3 C8 C7 112.0(5) . .
C3 C8 H8A 109.2 . .
C7 C8 H8A 109.2 . .
C3 C8 H8B 109.2 . .
C7 C8 H8B 109.2 . .
H8A C8 H8B 107.9 . .
C14 C9 C10 109.9(4) . .
C14 C9 P1 111.7(4) . .
C10 C9 P1 118.2(4) . .
C14 C9 H9A 105.3 . .
C10 C9 H9A 105.3 . .
P1 C9 H9A 105.3 . .
C11 C10 C9 110.0(5) . .
C11 C10 H10A 109.7 . .
C9 C10 H10A 109.7 . .
C11 C10 H10B 109.7 . .
C9 C10 H10B 109.7 . .
H10A C10 H10B 108.2 . .
C12 C11 C10 111.0(5) . .
C12 C11 H11A 109.4 . .
C10 C11 H11A 109.4 . .
C12 C11 H11B 109.4 . .
C10 C11 H11B 109.4 . .
H11A C11 H11B 108.0 . .
C13 C12 C11 111.4(5) . .
C13 C12 H12A 109.4 . .
C11 C12 H12A 109.4 . .
C13 C12 H12B 109.4 . .
C11 C12 H12B 109.4 . .
H12A C12 H12B 108.0 . .
C12 C13 C14 112.0(5) . .
C12 C13 H13A 109.2 . .
C14 C13 H13A 109.2 . .
C12 C13 H13B 109.2 . .
C14 C13 H13B 109.2 . .
H13A C13 H13B 107.9 . .
C13 C14 C9 110.7(5) . .
C13 C14 H14A 109.5 . .
C9 C14 H14A 109.5 . .
C13 C14 H14B 109.5 . .
C9 C14 H14B 109.5 . .
H14A C14 H14B 108.1 . .
C20 C15 C16 108.7(5) . .
C20 C15 P2 105.3(3) . .
C16 C15 P2 115.3(4) . .
C20 C15 H15 109.1 . .
C16 C15 H15 109.1 . .
P2 C15 H15 109.1 . .
C17 C16 C15 110.5(4) . .
C17 C16 H16A 109.5 . .
C15 C16 H16A 109.5 . .
C17 C16 H16B 109.5 . .
C15 C16 H16B 109.5 . .
H16A C16 H16B 108.1 . .
C18 C17 C16 110.9(5) . .
C18 C17 H17A 109.5 . .
C16 C17 H17A 109.5 . .
C18 C17 H17B 109.5 . .
C16 C17 H17B 109.5 . .
H17A C17 H17B 108.1 . .
C17 C18 C19 111.4(5) . .
C17 C18 H18A 109.4 . .
C19 C18 H18A 109.4 . .
C17 C18 H18B 109.4 . .
C19 C18 H18B 109.4 . .
H18A C18 H18B 108.0 . .
C20 C19 C18 109.4(5) . .
C20 C19 H19A 109.8 . .
C18 C19 H19A 109.8 . .
C20 C19 H19B 109.8 . .
C18 C19 H19B 109.8 . .
H19A C19 H19B 108.2 . .
C19 C20 C15 112.9(4) . .
C19 C20 H20A 109.0 . .
C15 C20 H20A 109.0 . .
C19 C20 H20B 109.0 . .
C15 C20 H20B 109.0 . .
H20A C20 H20B 107.8 . .
C26 C21 C22 110.6(4) . .
C26 C21 P2 111.4(4) . .
C22 C21 P2 116.2(4) . .
C26 C21 H21 105.9 . .
C22 C21 H21 105.9 . .
P2 C21 H21 105.9 . .
C23 C22 C21 110.1(5) . .
C23 C22 H22A 109.6 . .
C21 C22 H22A 109.6 . .
C23 C22 H22B 109.6 . .
C21 C22 H22B 109.6 . .
H22A C22 H22B 108.1 . .
C22 C23 C24 111.7(5) . .
C22 C23 H23A 109.3 . .
C24 C23 H23A 109.3 . .
C22 C23 H23B 109.3 . .
C24 C23 H23B 109.3 . .
H23A C23 H23B 107.9 . .
C25 C24 C23 111.4(5) . .
C25 C24 H24A 109.3 . .
C23 C24 H24A 109.3 . .
C25 C24 H24B 109.3 . .
C23 C24 H24B 109.3 . .
H24A C24 H24B 108.0 . .
C24 C25 C26 112.0(4) . .
C24 C25 H25A 109.2 . .
C26 C25 H25A 109.2 . .
C24 C25 H25B 109.2 . .
C26 C25 H25B 109.2 . .
H25A C25 H25B 107.9 . .
C21 C26 C25 109.6(5) . .
C21 C26 H26A 109.7 . .
C25 C26 H26A 109.7 . .
C21 C26 H26B 109.7 . .
C25 C26 H26B 109.7 . .
H26A C26 H26B 108.2 . .

loop_
_geom_bond_atom_site_label_1
_geom_bond_atom_site_label_2
_geom_bond_distance
_geom_bond_site_symmetry_2
Zn1 P2 2.2653(14) .
Zn1 P1 2.2690(16) .
Zn1 Cl1 2.3566(16) .
Zn1 Cl1 2.3818(15) 7_566
Cl1 Zn1 2.3818(15) 7_566
P1 C9 1.860(5) .
P1 C3 1.864(6) .
P1 C1 1.870(5) .
P2 C15 1.862(5) .
P2 C2 1.872(6) .
P2 C21 1.874(5) .
B1 C2 1.726(8) .
B1 C1 1.737(8) .
B1 B6 1.778(8) .
B1 B7 1.786(9) .
B1 B2 1.790(9) .
B1 H1 1.1000 .
B2 C1 1.701(8) .
B2 B7 1.767(9) .
B2 B8 1.793(10) .
B2 B3 1.804(10) .
B2 H2 1.1000 .
B3 C1 1.709(9) .
B3 B9 1.763(8) .
B3 B4 1.775(9) .
B3 B8 1.791(9) .
B3 H3 1.1000 .
B4 C1 1.720(8) .
B4 C2 1.725(8) .
B4 B9 1.768(9) .
B4 B5 1.795(9) .
B4 H4 1.1000 .
B5 C2 1.693(8) .
B5 B6 1.786(10) .
B5 B9 1.794(9) .
B5 B10 1.811(10) .
B5 H5 1.1000 .
B6 C2 1.701(8) .
B6 B7 1.787(9) .
B6 B10 1.812(10) .
B6 H6 1.1000 .
B7 B8 1.796(10) .
B7 B10 1.810(10) .
B7 H7 1.1000 .
B8 B10 1.738(9) .
B8 B9 1.805(10) .
B8 H8 1.1000 .
B9 B10 1.813(10) .
B9 H9 1.1000 .
B10 H10 1.1000 .
C1 C2 1.809(6) .
C3 C8 1.516(6) .
C3 C4 1.542(7) .
C3 H3A 0.9800 .
C4 C5 1.523(7) .
C4 H4A 0.9700 .
C4 H4B 0.9700 .
C5 C6 1.505(7) .
C5 H5A 0.9700 .
C5 H5B 0.9700 .
C6 C7 1.524(7) .
C6 H6A 0.9700 .
C6 H6B 0.9700 .
C7 C8 1.520(7) .
C7 H7A 0.9700 .
C7 H7B 0.9700 .
C8 H8A 0.9700 .
C8 H8B 0.9700 .
C9 C14 1.533(7) .
C9 C10 1.548(6) .
C9 H9A 0.9800 .
C10 C11 1.513(7) .
C10 H10A 0.9700 .
C10 H10B 0.9700 .
C11 C12 1.509(7) .
C11 H11A 0.9700 .
C11 H11B 0.9700 .
C12 C13 1.509(7) .
C12 H12A 0.9700 .
C12 H12B 0.9700 .
C13 C14 1.525(7) .
C13 H13A 0.9700 .
C13 H13B 0.9700 .
C14 H14A 0.9700 .
C14 H14B 0.9700 .
C15 C20 1.535(7) .
C15 C16 1.539(7) .
C15 H15 0.9800 .
C16 C17 1.521(6) .
C16 H16A 0.9700 .
C16 H16B 0.9700 .
C17 C18 1.518(8) .
C17 H17A 0.9700 .
C17 H17B 0.9700 .
C18 C19 1.527(8) .
C18 H18A 0.9700 .
C18 H18B 0.9700 .
C19 C20 1.512(6) .
C19 H19A 0.9700 .
C19 H19B 0.9700 .
C20 H20A 0.9700 .
C20 H20B 0.9700 .
C21 C26 1.513(7) .
C21 C22 1.540(6) .
C21 H21 0.9800 .
C22 C23 1.518(7) .
C22 H22A 0.9700 .
C22 H22B 0.9700 .
C23 C24 1.532(7) .
C23 H23A 0.9700 .
C23 H23B 0.9700 .
C24 C25 1.514(6) .
C24 H24A 0.9700 .
C24 H24B 0.9700 .
C25 C26 1.547(7) .
C25 H25A 0.9700 .
C25 H25B 0.9700 .
C26 H26A 0.9700 .
C26 H26B 0.9700 .

loop_
_geom_torsion_atom_site_label_1
_geom_torsion_atom_site_label_2
_geom_torsion_atom_site_label_3
_geom_torsion_atom_site_label_4
_geom_torsion
_geom_torsion_site_symmetry_1
_geom_torsion_site_symmetry_2
_geom_torsion_site_symmetry_3
_geom_torsion_site_symmetry_4
P2 Zn1 Cl1 Zn1 -120.41(6) . . . 7_566
P1 Zn1 Cl1 Zn1 118.24(6) . . . 7_566
Cl1 Zn1 Cl1 Zn1 0.0 7_566 . . 7_566
P2 Zn1 P1 C9 -105.7(2) . . . .
Cl1 Zn1 P1 C9 25.8(2) . . . .
Cl1 Zn1 P1 C9 132.5(2) 7_566 . . .
P2 Zn1 P1 C3 125.7(2) . . . .
Cl1 Zn1 P1 C3 -102.7(2) . . . .
Cl1 Zn1 P1 C3 4.0(2) 7_566 . . .
P2 Zn1 P1 C1 6.3(2) . . . .
Cl1 Zn1 P1 C1 137.87(19) . . . .
Cl1 Zn1 P1 C1 -115.4(2) 7_566 . . .
P1 Zn1 P2 C15 -125.2(2) . . . .
Cl1 Zn1 P2 C15 102.8(2) . . . .
Cl1 Zn1 P2 C15 -5.0(2) 7_566 . . .
P1 Zn1 P2 C2 -6.32(19) . . . .
Cl1 Zn1 P2 C2 -138.35(18) . . . .
Cl1 Zn1 P2 C2 113.90(19) 7_566 . . .
P1 Zn1 P2 C21 105.9(2) . . . .
Cl1 Zn1 P2 C21 -26.1(2) . . . .
Cl1 Zn1 P2 C21 -133.9(2) 7_566 . . .
C2 B1 B2 C1 39.6(4) . . . .
B6 B1 B2 C1 100.9(5) . . . .
B7 B1 B2 C1 137.8(5) . . . .
C2 B1 B2 B7 -98.2(5) . . . .
C1 B1 B2 B7 -137.8(5) . . . .
B6 B1 B2 B7 -36.8(5) . . . .
C2 B1 B2 B8 -58.7(6) . . . .
C1 B1 B2 B8 -98.2(5) . . . .
B6 B1 B2 B8 2.7(6) . . . .
B7 B1 B2 B8 39.5(5) . . . .
C2 B1 B2 B3 4.1(6) . . . .
C1 B1 B2 B3 -35.4(4) . . . .
B6 B1 B2 B3 65.5(6) . . . .
B7 B1 B2 B3 102.3(5) . . . .
B7 B2 B3 C1 99.6(5) . . . .
B1 B2 B3 C1 36.0(4) . . . .
B8 B2 B3 C1 136.7(5) . . . .
C1 B2 B3 B9 -98.8(5) . . . .
B7 B2 B3 B9 0.8(6) . . . .
B1 B2 B3 B9 -62.8(6) . . . .
B8 B2 B3 B9 37.8(5) . . . .
C1 B2 B3 B4 -35.7(4) . . . .
B7 B2 B3 B4 63.9(6) . . . .
B1 B2 B3 B4 0.3(6) . . . .
B8 B2 B3 B4 101.0(5) . . . .
C1 B2 B3 B8 -136.7(5) . . . .
B7 B2 B3 B8 -37.1(5) . . . .
B1 B2 B3 B8 -100.7(5) . . . .
B9 B3 B4 C1 137.8(5) . . . .
B8 B3 B4 C1 97.9(5) . . . .
B2 B3 B4 C1 35.1(4) . . . .
C1 B3 B4 C2 -39.8(4) . . . .
B9 B3 B4 C2 98.1(5) . . . .
B8 B3 B4 C2 58.1(6) . . . .
B2 B3 B4 C2 -4.6(6) . . . .
C1 B3 B4 B9 -137.8(5) . . . .
B8 B3 B4 B9 -40.0(5) . . . .
B2 B3 B4 B9 -102.7(5) . . . .
C1 B3 B4 B5 -100.8(5) . . . .
B9 B3 B4 B5 37.0(5) . . . .
B8 B3 B4 B5 -2.9(6) . . . .
B2 B3 B4 B5 -65.7(6) . . . .
C1 B4 B5 C2 39.2(4) . . . .
B9 B4 B5 C2 138.0(5) . . . .
B3 B4 B5 C2 101.3(5) . . . .
C1 B4 B5 B6 3.5(6) . . . .
C2 B4 B5 B6 -35.7(4) . . . .
B9 B4 B5 B6 102.3(5) . . . .
B3 B4 B5 B6 65.5(6) . . . .
C1 B4 B5 B9 -98.8(5) . . . .
C2 B4 B5 B9 -138.0(5) . . . .
B3 B4 B5 B9 -36.7(5) . . . .
C1 B4 B5 B10 -59.9(6) . . . .
C2 B4 B5 B10 -99.1(5) . . . .
B9 B4 B5 B10 38.9(5) . . . .
B3 B4 B5 B10 2.1(6) . . . .
C1 B1 B6 C2 -39.5(4) . . . .
B7 B1 B6 C2 -136.9(6) . . . .
B2 B1 B6 C2 -100.5(5) . . . .
C2 B1 B6 B5 34.5(4) . . . .
C1 B1 B6 B5 -5.0(6) . . . .
B7 B1 B6 B5 -102.4(5) . . . .
B2 B1 B6 B5 -66.0(6) . . . .
C2 B1 B6 B7 136.9(6) . . . .
C1 B1 B6 B7 97.4(5) . . . .
B2 B1 B6 B7 36.4(5) . . . .
C2 B1 B6 B10 98.1(5) . . . .
C1 B1 B6 B10 58.6(6) . . . .
B7 B1 B6 B10 -38.8(5) . . . .
B2 B1 B6 B10 -2.4(6) . . . .
B9 B5 B6 C2 98.3(5) . . . .
B4 B5 B6 C2 36.1(4) . . . .
B10 B5 B6 C2 136.0(5) . . . .
C2 B5 B6 B1 -35.1(4) . . . .
B9 B5 B6 B1 63.1(6) . . . .
B4 B5 B6 B1 0.9(6) . . . .
B10 B5 B6 B1 100.9(5) . . . .
C2 B5 B6 B7 -98.7(4) . . . .
B9 B5 B6 B7 -0.4(6) . . . .
B4 B5 B6 B7 -62.6(6) . . . .
B10 B5 B6 B7 37.4(4) . . . .
C2 B5 B6 B10 -136.0(5) . . . .
B9 B5 B6 B10 -37.8(4) . . . .
B4 B5 B6 B10 -100.0(5) . . . .
C1 B2 B7 B1 -37.5(4) . . . .
B8 B2 B7 B1 -135.8(5) . . . .
B3 B2 B7 B1 -99.1(5) . . . .
C1 B2 B7 B6 -0.7(7) . . . .
B1 B2 B7 B6 36.8(5) . . . .
B8 B2 B7 B6 -99.0(6) . . . .
B3 B2 B7 B6 -62.3(6) . . . .
C1 B2 B7 B8 98.4(5) . . . .
B1 B2 B7 B8 135.8(5) . . . .
B3 B2 B7 B8 36.7(5) . . . .
C1 B2 B7 B10 63.2(6) . . . .
B1 B2 B7 B10 100.6(5) . . . .
B8 B2 B7 B10 -35.2(4) . . . .
B3 B2 B7 B10 1.5(6) . . . .
C2 B1 B7 B2 101.8(5) . . . .
C1 B1 B7 B2 36.1(4) . . . .
B6 B1 B7 B2 138.9(5) . . . .
C2 B1 B7 B6 -37.1(5) . . . .
C1 B1 B7 B6 -102.8(5) . . . .
B2 B1 B7 B6 -138.9(5) . . . .
C2 B1 B7 B8 62.4(5) . . . .
C1 B1 B7 B8 -3.4(5) . . . .
B6 B1 B7 B8 99.4(5) . . . .
B2 B1 B7 B8 -39.4(4) . . . .
C2 B1 B7 B10 1.7(6) . . . .
C1 B1 B7 B10 -64.0(5) . . . .
B6 B1 B7 B10 38.8(5) . . . .
B2 B1 B7 B10 -100.1(5) . . . .
C2 B6 B7 B2 0.8(7) . . . .
B1 B6 B7 B2 -37.2(5) . . . .
B5 B6 B7 B2 62.0(6) . . . .
B10 B6 B7 B2 99.4(6) . . . .
C2 B6 B7 B1 37.9(5) . . . .
B5 B6 B7 B1 99.2(5) . . . .
B10 B6 B7 B1 136.6(6) . . . .
C2 B6 B7 B8 -62.9(6) . . . .
B1 B6 B7 B8 -100.8(5) . . . .
B5 B6 B7 B8 -1.6(6) . . . .
B10 B6 B7 B8 35.8(5) . . . .
C2 B6 B7 B10 -98.7(6) . . . .
B1 B6 B7 B10 -136.6(6) . . . .
B5 B6 B7 B10 -37.4(4) . . . .
C1 B3 B8 B10 64.5(6) . . . .
B9 B3 B8 B10 -36.9(5) . . . .
B4 B3 B8 B10 2.6(7) . . . .
B2 B3 B8 B10 101.5(6) . . . .
C1 B3 B8 B2 -37.0(4) . . . .
B9 B3 B8 B2 -138.4(5) . . . .
B4 B3 B8 B2 -98.9(5) . . . .
C1 B3 B8 B7 -0.9(6) . . . .
B9 B3 B8 B7 -102.2(5) . . . .
B4 B3 B8 B7 -62.7(6) . . . .
B2 B3 B8 B7 36.2(4) . . . .
C1 B3 B8 B9 101.3(5) . . . .
B4 B3 B8 B9 39.5(5) . . . .
B2 B3 B8 B9 138.4(5) . . . .
C1 B2 B8 B10 -64.4(6) . . . .
B7 B2 B8 B10 37.4(5) . . . .
B1 B2 B8 B10 -2.0(7) . . . .
B3 B2 B8 B10 -101.7(5) . . . .
C1 B2 B8 B3 37.3(4) . . . .
B7 B2 B8 B3 139.1(5) . . . .
B1 B2 B8 B3 99.7(5) . . . .
C1 B2 B8 B7 -101.8(5) . . . .
B1 B2 B8 B7 -39.4(5) . . . .
B3 B2 B8 B7 -139.1(5) . . . .
C1 B2 B8 B9 0.8(6) . . . .
B7 B2 B8 B9 102.6(5) . . . .
B1 B2 B8 B9 63.2(6) . . . .
B3 B2 B8 B9 -36.5(5) . . . .
B2 B7 B8 B10 -139.3(5) . . . .
B1 B7 B8 B10 -99.8(5) . . . .
B6 B7 B8 B10 -37.0(4) . . . .
B2 B7 B8 B3 -36.8(4) . . . .
B1 B7 B8 B3 2.7(6) . . . .
B6 B7 B8 B3 65.4(5) . . . .
B10 B7 B8 B3 102.4(5) . . . .
B1 B7 B8 B2 39.5(4) . . . .
B6 B7 B8 B2 102.2(5) . . . .
B10 B7 B8 B2 139.3(5) . . . .
B2 B7 B8 B9 -99.2(5) . . . .
B1 B7 B8 B9 -59.7(6) . . . .
B6 B7 B8 B9 3.1(6) . . . .
B10 B7 B8 B9 40.1(5) . . . .
C1 B3 B9 B4 37.1(5) . . . .
B8 B3 B9 B4 135.5(6) . . . .
B2 B3 B9 B4 98.2(5) . . . .
C1 B3 B9 B5 -0.1(6) . . . .
B4 B3 B9 B5 -37.2(5) . . . .
B8 B3 B9 B5 98.3(6) . . . .
B2 B3 B9 B5 61.0(6) . . . .
C1 B3 B9 B8 -98.4(5) . . . .
B4 B3 B9 B8 -135.5(6) . . . .
B2 B3 B9 B8 -37.3(5) . . . .
C1 B3 B9 B10 -63.8(6) . . . .
B4 B3 B9 B10 -100.9(5) . . . .
B8 B3 B9 B10 34.6(5) . . . .
B2 B3 B9 B10 -2.7(6) . . . .
C1 B4 B9 B3 -36.6(4) . . . .
C2 B4 B9 B3 -103.0(5) . . . .
B5 B4 B9 B3 -139.0(5) . . . .
C1 B4 B9 B5 102.3(5) . . . .
C2 B4 B9 B5 36.0(4) . . . .
B3 B4 B9 B5 139.0(5) . . . .
C1 B4 B9 B8 2.9(6) . . . .
C2 B4 B9 B8 -63.5(5) . . . .
B3 B4 B9 B8 39.5(5) . . . .
B5 B4 B9 B8 -99.4(5) . . . .
C1 B4 B9 B10 63.3(5) . . . .
C2 B4 B9 B10 -3.1(6) . . . .
B3 B4 B9 B10 99.9(5) . . . .
B5 B4 B9 B10 -39.0(4) . . . .
C2 B5 B9 B3 0.3(6) . . . .
B6 B5 B9 B3 -61.3(6) . . . .
B4 B5 B9 B3 37.1(5) . . . .
B10 B5 B9 B3 -99.1(6) . . . .
C2 B5 B9 B4 -36.8(4) . . . .
B6 B5 B9 B4 -98.4(5) . . . .
B10 B5 B9 B4 -136.2(5) . . . .
C2 B5 B9 B8 63.8(6) . . . .
B6 B5 B9 B8 2.2(6) . . . .
B4 B5 B9 B8 100.7(5) . . . .
B10 B5 B9 B8 -35.6(4) . . . .
C2 B5 B9 B10 99.4(5) . . . .
B6 B5 B9 B10 37.8(4) . . . .
B4 B5 B9 B10 136.2(5) . . . .
B10 B8 B9 B3 139.9(6) . . . .
B2 B8 B9 B3 37.3(5) . . . .
B7 B8 B9 B3 99.7(5) . . . .
B10 B8 B9 B4 100.3(5) . . . .
B3 B8 B9 B4 -39.6(5) . . . .
B2 B8 B9 B4 -2.3(7) . . . .
B7 B8 B9 B4 60.2(6) . . . .
B10 B8 B9 B5 36.8(5) . . . .
B3 B8 B9 B5 -103.0(5) . . . .
B2 B8 B9 B5 -65.7(6) . . . .
B7 B8 B9 B5 -3.3(6) . . . .
B3 B8 B9 B10 -139.9(6) . . . .
B2 B8 B9 B10 -102.6(6) . . . .
B7 B8 B9 B10 -40.1(5) . . . .
B3 B8 B10 B7 -100.6(5) . . . .
B2 B8 B10 B7 -36.3(5) . . . .
B9 B8 B10 B7 -136.3(5) . . . .
B3 B8 B10 B5 -1.3(7) . . . .
B2 B8 B10 B5 63.1(6) . . . .
B7 B8 B10 B5 99.3(5) . . . .
B9 B8 B10 B5 -37.0(5) . . . .
B3 B8 B10 B6 -63.9(6) . . . .
B2 B8 B10 B6 0.5(7) . . . .
B7 B8 B10 B6 36.8(5) . . . .
B9 B8 B10 B6 -99.5(5) . . . .
B3 B8 B10 B9 35.7(5) . . . .
B2 B8 B10 B9 100.0(6) . . . .
B7 B8 B10 B9 136.3(5) . . . .
B2 B7 B10 B8 36.4(5) . . . .
B1 B7 B10 B8 100.1(5) . . . .
B6 B7 B10 B8 138.5(5) . . . .
B2 B7 B10 B5 -65.7(6) . . . .
B1 B7 B10 B5 -2.1(6) . . . .
B6 B7 B10 B5 36.3(4) . . . .
B8 B7 B10 B5 -102.1(6) . . . .
B2 B7 B10 B6 -102.1(5) . . . .
B1 B7 B10 B6 -38.4(5) . . . .
B8 B7 B10 B6 -138.5(5) . . . .
B2 B7 B10 B9 -3.2(6) . . . .
B1 B7 B10 B9 60.5(6) . . . .
B6 B7 B10 B9 98.9(5) . . . .
B8 B7 B10 B9 -39.6(5) . . . .
C2 B5 B10 B8 -62.5(6) . . . .
B6 B5 B10 B8 -100.5(5) . . . .
B9 B5 B10 B8 37.7(5) . . . .
B4 B5 B10 B8 -0.5(6) . . . .
C2 B5 B10 B7 1.7(6) . . . .
B6 B5 B10 B7 -36.3(4) . . . .
B9 B5 B10 B7 101.8(5) . . . .
B4 B5 B10 B7 63.6(6) . . . .
C2 B5 B10 B6 38.0(4) . . . .
B9 B5 B10 B6 138.2(5) . . . .
B4 B5 B10 B6 99.9(5) . . . .
C2 B5 B10 B9 -100.2(5) . . . .
B6 B5 B10 B9 -138.2(5) . . . .
B4 B5 B10 B9 -38.2(4) . . . .
C2 B6 B10 B8 63.4(6) . . . .
B1 B6 B10 B8 1.2(7) . . . .
B5 B6 B10 B8 101.1(5) . . . .
B7 B6 B10 B8 -37.5(5) . . . .
C2 B6 B10 B7 100.9(4) . . . .
B1 B6 B10 B7 38.7(4) . . . .
B5 B6 B10 B7 138.6(5) . . . .
C2 B6 B10 B5 -37.7(4) . . . .
B1 B6 B10 B5 -99.9(5) . . . .
B7 B6 B10 B5 -138.6(5) . . . .
C2 B6 B10 B9 -0.9(6) . . . .
B1 B6 B10 B9 -63.1(6) . . . .
B5 B6 B10 B9 36.8(4) . . . .
B7 B6 B10 B9 -101.8(5) . . . .
B3 B9 B10 B8 -35.8(5) . . . .
B4 B9 B10 B8 -99.3(5) . . . .
B5 B9 B10 B8 -138.5(5) . . . .
B3 B9 B10 B7 3.7(6) . . . .
B4 B9 B10 B7 -59.8(6) . . . .
B5 B9 B10 B7 -99.0(5) . . . .
B8 B9 B10 B7 39.5(5) . . . .
B3 B9 B10 B5 102.7(5) . . . .
B4 B9 B10 B5 39.2(4) . . . .
B8 B9 B10 B5 138.5(5) . . . .
B3 B9 B10 B6 66.0(6) . . . .
B4 B9 B10 B6 2.5(6) . . . .
B5 B9 B10 B6 -36.7(4) . . . .
B8 B9 B10 B6 101.8(5) . . . .
B7 B2 C1 B3 -101.5(5) . . . .
B1 B2 C1 B3 -139.3(4) . . . .
B8 B2 C1 B3 -38.0(4) . . . .
B7 B2 C1 B4 -62.4(6) . . . .
B1 B2 C1 B4 -100.2(5) . . . .
B8 B2 C1 B4 1.1(6) . . . .
B3 B2 C1 B4 39.1(4) . . . .
B7 B2 C1 B1 37.8(4) . . . .
B8 B2 C1 B1 101.3(5) . . . .
B3 B2 C1 B1 139.3(4) . . . .
B7 B2 C1 C2 0.3(6) . . . .
B1 B2 C1 C2 -37.5(4) . . . .
B8 B2 C1 C2 63.9(5) . . . .
B3 B2 C1 C2 101.8(4) . . . .
B7 B2 C1 P1 141.3(5) . . . .
B1 B2 C1 P1 103.5(5) . . . .
B8 B2 C1 P1 -155.2(4) . . . .
B3 B2 C1 P1 -117.2(5) . . . .
B9 B3 C1 B2 101.8(5) . . . .
B4 B3 C1 B2 139.2(5) . . . .
B8 B3 C1 B2 37.9(4) . . . .
B9 B3 C1 B4 -37.4(4) . . . .
B8 B3 C1 B4 -101.3(5) . . . .
B2 B3 C1 B4 -139.2(5) . . . .
B9 B3 C1 B1 62.4(6) . . . .
B4 B3 C1 B1 99.9(5) . . . .
B8 B3 C1 B1 -1.4(6) . . . .
B2 B3 C1 B1 -39.3(4) . . . .
B9 B3 C1 C2 -0.1(6) . . . .
B4 B3 C1 C2 37.4(4) . . . .
B8 B3 C1 C2 -63.9(5) . . . .
B2 B3 C1 C2 -101.9(4) . . . .
B9 B3 C1 P1 -143.3(4) . . . .
B4 B3 C1 P1 -105.8(5) . . . .
B8 B3 C1 P1 152.9(4) . . . .
B2 B3 C1 P1 114.9(5) . . . .
C2 B4 C1 B2 97.7(5) . . . .
B9 B4 C1 B2 -2.6(6) . . . .
B3 B4 C1 B2 -39.7(5) . . . .
B5 B4 C1 B2 61.1(6) . . . .
C2 B4 C1 B3 137.4(5) . . . .
B9 B4 C1 B3 37.2(5) . . . .
B5 B4 C1 B3 100.8(5) . . . .
C2 B4 C1 B1 29.9(4) . . . .
B9 B4 C1 B1 -70.4(5) . . . .
B3 B4 C1 B1 -107.5(5) . . . .
B5 B4 C1 B1 -6.7(6) . . . .
B9 B4 C1 C2 -100.3(5) . . . .
B3 B4 C1 C2 -137.4(5) . . . .
B5 B4 C1 C2 -36.6(4) . . . .
C2 B4 C1 P1 -104.3(4) . . . .
B9 B4 C1 P1 155.4(4) . . . .
B3 B4 C1 P1 118.2(5) . . . .
B5 B4 C1 P1 -140.9(4) . . . .
C2 B1 C1 B2 -137.2(5) . . . .
B6 B1 C1 B2 -99.9(5) . . . .
B7 B1 C1 B2 -36.8(4) . . . .
C2 B1 C1 B3 -97.4(4) . . . .
B6 B1 C1 B3 -60.1(5) . . . .
B7 B1 C1 B3 3.0(6) . . . .
B2 B1 C1 B3 39.8(4) . . . .
C2 B1 C1 B4 -30.0(4) . . . .
B6 B1 C1 B4 7.3(6) . . . .
B7 B1 C1 B4 70.4(5) . . . .
B2 B1 C1 B4 107.2(5) . . . .
B6 B1 C1 C2 37.3(4) . . . .
B7 B1 C1 C2 100.4(4) . . . .
B2 B1 C1 C2 137.2(5) . . . .
C2 B1 C1 P1 105.5(4) . . . .
B6 B1 C1 P1 142.8(4) . . . .
B7 B1 C1 P1 -154.1(3) . . . .
B2 B1 C1 P1 -117.3(4) . . . .
C9 P1 C1 B2 -19.3(5) . . . .
C3 P1 C1 B2 91.1(5) . . . .
Zn1 P1 C1 B2 -143.0(4) . . . .
C9 P1 C1 B3 -100.0(5) . . . .
C3 P1 C1 B3 10.4(5) . . . .
Zn1 P1 C1 B3 136.3(4) . . . .
C9 P1 C1 B4 -174.6(4) . . . .
C3 P1 C1 B4 -64.2(4) . . . .
Zn1 P1 C1 B4 61.6(4) . . . .
C9 P1 C1 B1 53.9(4) . . . .
C3 P1 C1 B1 164.3(4) . . . .
Zn1 P1 C1 B1 -69.8(4) . . . .
C9 P1 C1 C2 119.1(4) . . . .
C3 P1 C1 C2 -130.5(4) . . . .
Zn1 P1 C1 C2 -4.6(4) . . . .
B9 B5 C2 B6 -102.2(5) . . . .
B4 B5 C2 B6 -138.9(5) . . . .
B10 B5 C2 B6 -39.0(4) . . . .
B6 B5 C2 B4 138.9(5) . . . .
B9 B5 C2 B4 36.8(4) . . . .
B10 B5 C2 B4 100.0(5) . . . .
B6 B5 C2 B1 38.3(5) . . . .
B9 B5 C2 B1 -63.8(6) . . . .
B4 B5 C2 B1 -100.6(5) . . . .
B10 B5 C2 B1 -0.6(6) . . . .
B6 B5 C2 C1 101.8(4) . . . .
B9 B5 C2 C1 -0.4(6) . . . .
B4 B5 C2 C1 -37.1(4) . . . .
B10 B5 C2 C1 62.8(5) . . . .
B6 B5 C2 P2 -114.5(5) . . . .
B9 B5 C2 P2 143.3(4) . . . .
B4 B5 C2 P2 106.6(5) . . . .
B10 B5 C2 P2 -153.5(4) . . . .
B1 B6 C2 B5 140.3(5) . . . .
B7 B6 C2 B5 102.0(5) . . . .
B10 B6 C2 B5 38.8(4) . . . .
B1 B6 C2 B4 100.3(5) . . . .
B5 B6 C2 B4 -39.9(4) . . . .
B7 B6 C2 B4 62.1(6) . . . .
B10 B6 C2 B4 -1.1(5) . . . .
B5 B6 C2 B1 -140.3(5) . . . .
B7 B6 C2 B1 -38.3(5) . . . .
B10 B6 C2 B1 -101.4(5) . . . .
B1 B6 C2 C1 37.7(4) . . . .
B5 B6 C2 C1 -102.6(4) . . . .
B7 B6 C2 C1 -0.6(6) . . . .
B10 B6 C2 C1 -63.8(5) . . . .
B1 B6 C2 P2 -103.1(5) . . . .
B5 B6 C2 P2 116.6(5) . . . .
B7 B6 C2 P2 -141.4(4) . . . .
B10 B6 C2 P2 155.4(4) . . . .
C1 B4 C2 B5 -137.9(4) . . . .
B9 B4 C2 B5 -37.3(4) . . . .
B3 B4 C2 B5 -100.2(5) . . . .
C1 B4 C2 B6 -97.9(4) . . . .
B9 B4 C2 B6 2.7(6) . . . .
B3 B4 C2 B6 -60.2(5) . . . .
B5 B4 C2 B6 40.0(4) . . . .
C1 B4 C2 B1 -30.2(4) . . . .
B9 B4 C2 B1 70.3(5) . . . .
B3 B4 C2 B1 7.4(6) . . . .
B5 B4 C2 B1 107.7(5) . . . .
B9 B4 C2 C1 100.5(4) . . . .
B3 B4 C2 C1 37.6(4) . . . .
B5 B4 C2 C1 137.9(4) . . . .
C1 B4 C2 P2 104.0(4) . . . .
B9 B4 C2 P2 -155.4(4) . . . .
B3 B4 C2 P2 141.7(4) . . . .
B5 B4 C2 P2 -118.1(4) . . . .
C1 B1 C2 B5 98.6(5) . . . .
B6 B1 C2 B5 -38.7(5) . . . .
B7 B1 C2 B5 -0.7(6) . . . .
B2 B1 C2 B5 61.5(5) . . . .
C1 B1 C2 B6 137.4(5) . . . .
B7 B1 C2 B6 38.1(5) . . . .
B2 B1 C2 B6 100.2(5) . . . .
C1 B1 C2 B4 30.0(4) . . . .
B6 B1 C2 B4 -107.4(5) . . . .
B7 B1 C2 B4 -69.3(5) . . . .
B2 B1 C2 B4 -7.2(6) . . . .
B6 B1 C2 C1 -137.4(5) . . . .
B7 B1 C2 C1 -99.3(5) . . . .
B2 B1 C2 C1 -37.1(4) . . . .
C1 B1 C2 P2 -105.6(4) . . . .
B6 B1 C2 P2 117.0(5) . . . .
B7 B1 C2 P2 155.1(4) . . . .
B2 B1 C2 P2 -142.8(4) . . . .
B2 C1 C2 B5 -67.4(6) . . . .
B3 C1 C2 B5 0.3(6) . . . .
B4 C1 C2 B5 39.4(4) . . . .
B1 C1 C2 B5 -106.9(5) . . . .
P1 C1 C2 B5 147.8(4) . . . .
B2 C1 C2 B6 0.2(6) . . . .
B3 C1 C2 B6 67.9(6) . . . .
B4 C1 C2 B6 107.0(5) . . . .
B1 C1 C2 B6 -39.3(5) . . . .
P1 C1 C2 B6 -144.6(4) . . . .
B2 C1 C2 B4 -106.8(5) . . . .
B3 C1 C2 B4 -39.1(4) . . . .
B1 C1 C2 B4 -146.3(5) . . . .
P1 C1 C2 B4 108.4(4) . . . .
B2 C1 C2 B1 39.5(4) . . . .
B3 C1 C2 B1 107.2(5) . . . .
B4 C1 C2 B1 146.3(5) . . . .
P1 C1 C2 B1 -105.3(4) . . . .
B2 C1 C2 P2 144.8(4) . . . .
B3 C1 C2 P2 -147.5(4) . . . .
B4 C1 C2 P2 -108.4(4) . . . .
B1 C1 C2 P2 105.3(4) . . . .
P1 C1 C2 P2 0.0(5) . . . .
C15 P2 C2 B5 -12.3(5) . . . .
C21 P2 C2 B5 96.8(5) . . . .
Zn1 P2 C2 B5 -137.1(4) . . . .
C15 P2 C2 B6 -92.1(5) . . . .
C21 P2 C2 B6 17.0(5) . . . .
Zn1 P2 C2 B6 143.1(4) . . . .
C15 P2 C2 B4 63.5(4) . . . .
C21 P2 C2 B4 172.6(4) . . . .
Zn1 P2 C2 B4 -61.3(4) . . . .
C15 P2 C2 B1 -164.8(4) . . . .
C21 P2 C2 B1 -55.7(4) . . . .
Zn1 P2 C2 B1 70.4(4) . . . .
C15 P2 C2 C1 129.4(4) . . . .
C21 P2 C2 C1 -121.5(4) . . . .
Zn1 P2 C2 C1 4.6(4) . . . .
C9 P1 C3 C8 -71.2(4) . . . .
C1 P1 C3 C8 -178.5(3) . . . .
Zn1 P1 C3 C8 63.2(4) . . . .
C9 P1 C3 C4 167.4(4) . . . .
C1 P1 C3 C4 60.0(5) . . . .
Zn1 P1 C3 C4 -58.3(5) . . . .
C8 C3 C4 C5 55.4(6) . . . .
P1 C3 C4 C5 174.8(4) . . . .
C3 C4 C5 C6 -57.3(6) . . . .
C4 C5 C6 C7 56.4(6) . . . .
C5 C6 C7 C8 -54.9(7) . . . .
C4 C3 C8 C7 -55.4(6) . . . .
P1 C3 C8 C7 -179.5(4) . . . .
C6 C7 C8 C3 55.8(7) . . . .
C3 P1 C9 C14 104.4(4) . . . .
C1 P1 C9 C14 -143.8(4) . . . .
Zn1 P1 C9 C14 -29.4(5) . . . .
C3 P1 C9 C10 -24.5(5) . . . .
C1 P1 C9 C10 87.3(4) . . . .
Zn1 P1 C9 C10 -158.4(3) . . . .
C14 C9 C10 C11 58.0(6) . . . .
P1 C9 C10 C11 -172.2(4) . . . .
C9 C10 C11 C12 -58.5(6) . . . .
C10 C11 C12 C13 57.0(7) . . . .
C11 C12 C13 C14 -55.0(7) . . . .
C12 C13 C14 C9 54.8(6) . . . .
C10 C9 C14 C13 -55.9(6) . . . .
P1 C9 C14 C13 170.9(4) . . . .
C2 P2 C15 C20 177.8(4) . . . .
C21 P2 C15 C20 71.9(4) . . . .
Zn1 P2 C15 C20 -64.4(4) . . . .
C2 P2 C15 C16 -62.4(5) . . . .
C21 P2 C15 C16 -168.3(4) . . . .
Zn1 P2 C15 C16 55.4(5) . . . .
C20 C15 C16 C17 -56.7(6) . . . .
P2 C15 C16 C17 -174.7(4) . . . .
C15 C16 C17 C18 58.0(7) . . . .
C16 C17 C18 C19 -57.6(7) . . . .
C17 C18 C19 C20 55.9(7) . . . .
C18 C19 C20 C15 -56.8(6) . . . .
C16 C15 C20 C19 57.3(6) . . . .
P2 C15 C20 C19 -178.6(4) . . . .
C15 P2 C21 C26 -103.0(4) . . . .
C2 P2 C21 C26 145.9(4) . . . .
Zn1 P2 C21 C26 31.0(4) . . . .
C15 P2 C21 C22 24.9(5) . . . .
C2 P2 C21 C22 -86.2(4) . . . .
Zn1 P2 C21 C22 158.9(3) . . . .
C26 C21 C22 C23 -59.2(6) . . . .
P2 C21 C22 C23 172.5(4) . . . .
C21 C22 C23 C24 56.1(6) . . . .
C22 C23 C24 C25 -53.8(7) . . . .
C23 C24 C25 C26 53.5(7) . . . .
C22 C21 C26 C25 58.4(6) . . . .
P2 C21 C26 C25 -170.7(3) . . . .
C24 C25 C26 C21 -56.2(6) . . . .

loop_
_platon_squeeze_void_nr
_platon_squeeze_void_average_x
_platon_squeeze_void_average_y
_platon_squeeze_void_average_z
_platon_squeeze_void_volume
_platon_squeeze_void_count_electrons
_platon_squeeze_void_content
1 0.000 0.158 0.250 320 114 ' '
2 0.000 -0.158 0.750 321 115 ' '
3 0.500 0.342 0.750 321 115 ' '
4 0.500 0.658 0.250 320 114 ' '
